data_2103646
loop_
_publ_author_name
'Bagautdinov, Bagautdin'
'Jobst, Andreas'
'Ludecke, Jens'
'van Smaalen, Sander'

_publ_section_title
;
 Structural basis for the phase transitions of Cs~2~HgCl~4~
;
_journal_issue 3
_journal_name_full 'Acta Crystallographica Section B'
_journal_page_first 231
_journal_page_last 236
_journal_paper_doi 10.1107/S0108768100020322
_journal_volume 57
_journal_year 2001
_chemical_formula_sum 'Cl4 Cs2 Hg'
_chemical_formula_weight 608.2
_space_group_IT_number 14
_symmetry_cell_setting monoclinic
_symmetry_space_group_name_Hall '-P 2ybc'
_symmetry_space_group_name_H-M 'P 1 21/c 1'
_cell_angle_alpha 90
_cell_angle_beta 90.3680(10)
_cell_angle_gamma 90
_cell_formula_units_Z 8
_cell_length_a 9.7105(2)
_cell_length_b 7.46910(10)
_cell_length_c 26.8992(4)
_cell_volume 1950.92(6)
_diffrn_measurement_device 'Siemens SMART CCD camera'
_diffrn_measurement_device_type Huber
_diffrn_measurement_method 'Rotation image'
_diffrn_radiation_type Synchrotron
_diffrn_radiation_wavelength .71073
_diffrn_reflns_av_R_equivalents .0627
_diffrn_reflns_av_sigmaI/netI .0750
_diffrn_reflns_limit_h_max 9
_diffrn_reflns_limit_h_min -9
_diffrn_reflns_limit_k_max -1
_diffrn_reflns_limit_k_min -10
_diffrn_reflns_limit_l_max 21
_diffrn_reflns_limit_l_min -27
_diffrn_reflns_number 6584
_diffrn_reflns_theta_max 30.72
_diffrn_reflns_theta_min 1.51
_exptl_absorpt_coefficient_mu 29.853
_exptl_absorpt_correction_type empirical
_exptl_crystal_colour Colourless
_exptl_crystal_density_diffrn 4.14
_exptl_crystal_description Bar
_exptl_crystal_F_000 2064
_exptl_crystal_size_max .15
_exptl_crystal_size_mid .08
_exptl_crystal_size_min .04
_refine_ls_extinction_coef .0016(5)
_refine_ls_extinction_method 'B-C type 1 Gaussian isotropic'
_refine_ls_goodness_of_fit_obs 1.27
_refine_ls_goodness_of_fit_ref 1.49
_refine_ls_number_parameters 129
_refine_ls_number_reflns 2628
_refine_ls_R_factor_all .0767
_refine_ls_R_factor_gt .0529
_refine_ls_shift/su_max .0005
_refine_ls_shift/su_mean .0000
_refine_ls_structure_factor_coef F
_refine_ls_weighting_details w=1/[\s^2^(F)+0.000225F^2^]
_refine_ls_weighting_scheme sigma
_refine_ls_wR_factor_ref .0570
_reflns_number_observed 1828
_reflns_number_total 2628
_reflns_observed_criterion 3
_cod_data_source_file ck0002.cif
_cod_data_source_block Cs2HgCl4
_cod_depositor_comments
;
The following automatic conversions were performed:
'_exptl_absorpt_correction_type' value 'Empirical' changed to 'empirical'
according to '/home/saulius/struct/CIF-dictionaries/cif_core.dic'
dictionary named 'cif_core.dic' version 2.4.1 from 2010-06-29.

Automatic conversion script
Id: cif_fix_enum 1527 2010-12-29 10:47:43Z saulius 

The following automatic conversions were performed:

'_exptl_absorpt_correction_type' value 'Empirical' changed to
'empirical' according to
/home/saulius/struct/CIF-dictionaries/cif_core.dic dictionary named
'cif_core.dic' version 2.4.1 from 2010-06-29.

Automatic conversion script
Id: cif_fix_values 1715 2011-07-08 13:25:40Z adriana 
;
_cod_original_sg_symbol_H-M P21/c
_cod_original_formula_sum 'Cs2 Hg1 Cl4'
_cod_database_code 2103646
_cod_database_fobs_code 2103646

loop_
_symmetry_equiv_pos_site_id
_symmetry_equiv_pos_as_xyz
1 x,y,z
2 -x,1/2+y,1/2-z
3 -x,-y,-z
4 x,1/2-y,1/2+z

loop_
_atom_site_aniso_label
_atom_site_aniso_U_11
_atom_site_aniso_U_22
_atom_site_aniso_U_33
_atom_site_aniso_U_12
_atom_site_aniso_U_13
_atom_site_aniso_U_23
Cs1-1 .0190(10) .0226(7) .0340(10) -.0007(7) -.0080(10) .0024(7)
Cs2-1 .0180(10) .0244(7) .0160(10) -.0018(7) -.0030(10) .0039(7)
Hg-1 .0237(8) .0164(4) .0108(8) .0022(5) -.0036(6) .0002(4)
Cl1-1 .020(6) .054(4) .048(7) -.002(3) .004(5) -.032(4)
Cl2-1 .025(5) .036(3) .011(5) -.001(3) -.001(4) -.002(3)
Cl3-1 .023(5) .019(3) .045(6) .003(3) -.002(4) -.012(3)
Cl3-2 .033(5) .018(3) .046(6) .002(3) -.011(5) -.012(3)
Cs11-1 .0200(10) .0367(8) .048(2) .0034(8) -.0090(10) -.0137(9)
Cs21-1 .0210(10) .0269(7) .0130(10) -.0003(7) -.0050(10) .0005(7)
Hg1-1 .0209(8) .0225(4) .0117(8) -.0036(4) -.0042(6) .0002(4)
Cl11-1 .014(5) .077(5) .041(7) -.003(4) -.011(5) -.001(4)
Cl21-1 .018(5) .054(4) .020(5) -.004(3) -.012(4) .013(3)
Cl31-1 .034(5) .025(3) .029(6) -.005(3) -.004(4) -.015(3)
Cl31-2 .024(5) .019(3) .037(6) .001(3) .005(4) -.007(3)

loop_
_atom_site_label
_atom_site_fract_x
_atom_site_fract_y
_atom_site_fract_z
_atom_site_U_iso_or_equiv
_atom_site_occupancy
_atom_site_type_symbol
Cs1-1 .6174(2) .2548(2) .28968(7) .0252(7) 1 Cs
Cs2-1 -.0092(2) .2565(2) .15612(7) .0197(6) 1 Cs
Hg-1 .20570(10) .26830(10) .28572(4) .0170(4) 1 Hg
Cl1-1 -.0355(8) .3428(9) .2835(3) .041(3) 1 Cl
Cl2-1 .3286(8) .2516(7) .2043(3) .024(2) 1 Cl
Cl3-1 .3200(7) .5218(6) .3313(3) .029(3) 1 Cl
Cl3-2 .3024(8) .4877(6) .8306(3) .032(3) 1 Cl
Cs11-1 -.1220(2) .7289(2) .56010(8) .0351(7) 1 Cs
Cs21-1 .5156(2) .7843(2) .41218(7) .0206(6) 1 Cs
Hg1-1 .28350(10) .71980(10) .53947(4) .0184(4) 1 Hg
Cl11-1 .5314(8) .7326(9) .5432(4) .044(3) 1 Cl
Cl21-1 .1747(7) .8023(8) .4596(3) .031(3) 1 Cl
Cl31-1 .1961(8) .9239(7) .6061(3) .030(3) 1 Cl
Cl31-2 .1739(7) 1.0713(6) 1.0604(3) .027(3) 1 Cl

loop_
_atom_type_symbol
_atom_type_scat_dispersion_real
_atom_type_scat_dispersion_imag
_atom_type_scat_source
Cs -.368 2.119 International_Tables_Vol_C
Hg -2.389 9.227 International_Tables_Vol_C
Cl .148 .159 International_Tables_Vol_C

loop_
_geom_bond_atom_site_label_1
_geom_bond_atom_site_label_2
_geom_bond_site_symmetry_2
_geom_bond_distance
Cs1-1 Cs1-1 2_645 4.862(2)
Cs1-1 Cs1-1 2_655 4.862(2)
Cs1-1 Cs2-1 1_655 5.121(3)
Cs1-1 Hg-1 . 4.000(2)
Cs1-1 Hg-1 2_645 4.507(2)
Cs1-1 Hg-1 2_655 4.671(2)
Cs1-1 Cl1-1 1_655 3.439(8)
Cs1-1 Cl1-1 2_645 5.471(8)
Cs1-1 Cl2-1 . 3.614(8)
Cs1-1 Cl2-1 2_645 3.798(6)
Cs1-1 Cl2-1 2_655 3.751(6)
Cs1-1 Cl3-1 . 3.690(7)
Cs1-1 Cl3-1 2_645 3.743(8)
Cs1-1 Cl3-2 3_666 3.849(8)
Cs1-1 Cl3-2 4_554 3.728(7)
Cs1-1 Cs21-1 1_545 4.922(2)
Cs1-1 Cs21-1 . 5.246(2)
Cs1-1 Hg1-1 3_666 4.693(2)
Cs1-1 Cl11-1 3_666 4.732(8)
Cs1-1 Cl31-1 3_666 3.585(8)
Cs1-1 Cl31-2 2_646 5.084(8)
Cs2-1 Cs1-1 1_455 5.121(3)
Cs2-1 Hg-1 . 4.052(2)
Cs2-1 Hg-1 2_545 4.407(2)
Cs2-1 Hg-1 2_555 4.554(2)
Cs2-1 Cl1-1 . 3.498(9)
Cs2-1 Cl1-1 2_545 3.516(7)
Cs2-1 Cl1-1 2_555 4.690(7)
Cs2-1 Cl2-1 . 3.519(8)
Cs2-1 Cl3-1 2_545 3.508(7)
Cs2-1 Cl3-2 3_566 3.449(7)
Cs2-1 Cs11-1 4_554 4.580(2)
Cs2-1 Cs11-1 4_564 4.755(2)
Cs2-1 Cs21-1 2_545 5.243(3)
Cs2-1 Cs21-1 2_645 5.148(3)
Cs2-1 Cl21-1 2_545 3.511(8)
Cs2-1 Cl31-1 4_564 3.394(7)
Cs2-1 Cl31-2 1_544 3.430(8)
Cs11-1 Cs2-1 4_555 4.580(2)
Cs11-1 Cs2-1 4_565 4.755(2)
Cs11-1 Hg-1 3_566 4.231(3)
Cs11-1 Cl1-1 3_566 4.498(9)
Cs11-1 Cl3-1 3_566 3.976(8)
Cs11-1 Cl3-2 2_556 3.938(8)
Cs11-1 Cs11-1 3_566 5.278(3)
Cs11-1 Cs21-1 1_455 5.311(3)
Cs11-1 Cs21-1 3_566 5.468(2)
Cs11-1 Cs21-1 3_576 5.332(2)
Cs11-1 Hg1-1 . 3.981(2)
Cs11-1 Hg1-1 3_566 4.562(2)
Cs11-1 Hg1-1 3_576 5.151(2)
Cs11-1 Cl11-1 1_455 3.394(8)
Cs11-1 Cl21-1 . 4.002(8)
Cs11-1 Cl21-1 3_566 4.035(6)
Cs11-1 Cl21-1 3_576 3.578(6)
Cs11-1 Cl31-1 . 3.626(7)
Cs11-1 Cl31-1 3_576 5.215(8)
Cs11-1 Cl31-2 2_546 3.483(8)
Cs11-1 Cl31-2 4_564 3.645(7)
Cs21-1 Cs1-1 . 5.246(2)
Cs21-1 Cs1-1 1_565 4.922(2)
Cs21-1 Cs2-1 2_555 5.243(3)
Cs21-1 Cs2-1 2_655 5.148(3)
Cs21-1 Cl2-1 2_655 3.496(8)
Cs21-1 Cl3-1 . 3.483(7)
Cs21-1 Cl3-2 4_564 3.456(7)
Cs21-1 Cs11-1 1_655 5.311(3)
Cs21-1 Cs11-1 3_566 5.468(2)
Cs21-1 Cs11-1 3_576 5.332(2)
Cs21-1 Hg1-1 . 4.140(2)
Cs21-1 Hg1-1 3_666 4.431(2)
Cs21-1 Hg1-1 3_676 4.380(2)
Cs21-1 Cl11-1 . 3.550(10)
Cs21-1 Cl11-1 3_666 4.069(7)
Cs21-1 Cl11-1 3_676 3.831(7)
Cs21-1 Cl21-1 . 3.558(7)
Cs21-1 Cl31-1 3_676 3.584(7)
Cs21-1 Cl31-2 2_646 3.483(7)
